data_2100220
loop_
_publ_author_name
'Alla Arakcheeva'
'Gervais Chapuis'
'Vaclav Petricek'
'Vladimir Morozov'

_publ_section_title
;
 The role of second coordination-sphere interactions in
 incommensurately modulated structures, using \b-K~5~Yb(MoO~4~)~4~ as
 an example
;
_journal_coeditor_code SN5021
_journal_issue 4
_journal_name_full 'Acta Crystallographica Section B'
_journal_page_first 400
_journal_page_last 406
_journal_paper_doi 10.1107/S010876810501726X
_journal_volume 61
_journal_year 2005
_chemical_formula_moiety
;
K5Yb(MoO4)4
;
_chemical_formula_sum 'K5 Mo4 O16 Yb'
_chemical_formula_weight 1008.3
_chemical_name_systematic ' Double potassium ytterbium molybdenum oxide'
_symmetry_cell_setting monoclinic
_symmetry_space_group_name_H-M ?P?
_cell_angle_alpha 90
_cell_angle_beta 136.625(10)
_cell_angle_gamma 90
_cell_formula_units_Z 2
_cell_length_a 10.4054(16)
_cell_length_b 6.1157(12)
_cell_length_c 19.7751(18)
_cell_measurement_reflns_used 5412
_cell_measurement_temperature 293
_cell_measurement_theta_max 37.7
_cell_measurement_theta_min 5.3
_cell_volume 864.2(3)
_computing_cell_refinement
; CRYSALIS DATA REDUCTION (KM4 Software, Version 1.170.8
(release 17.09.2002 CrysAlis170 VC++),
NADA program, Schonleber, Meyer and Chapuis, 2001
;
_computing_data_collection
; Oxford Diffraction Ltd, 2001. CrysAlis Software System, Vertion 1.166.
Oxford. England.
;
_computing_data_reduction
; CRYSALIS DATA REDUCTION (KM4 Software, Version 1.170.8
(release 17.09.2002 CrysAlis170 VC++))
;
_computing_publication_material '(Jana2000; Petricek and Dusek, 2000)'
_computing_structure_refinement '(Jana2000; Petricek and Dusek, 2000)'
_computing_structure_solution '(Jana2000; Petricek and Dusek, 2000)'
_diffrn_ambient_temperature 293
_diffrn_measured_fraction_theta_full 67857
_diffrn_measured_fraction_theta_max 40
_diffrn_measurement_device_type KM4
_diffrn_measurement_method 'CCD detector KM4CCD/SAPPHIRE'
_diffrn_radiation_monochromator graphite
_diffrn_radiation_type 'Mo K\a'
_diffrn_radiation_wavelength 0.71069
_diffrn_reflns_av_R_equivalents 0.12
_diffrn_reflns_av_sigmaI/netI 0.0359
_diffrn_reflns_limit_h_max 12
_diffrn_reflns_limit_h_min -12
_diffrn_reflns_limit_k_max 10
_diffrn_reflns_limit_k_min -10
_diffrn_reflns_limit_l_max 35
_diffrn_reflns_limit_l_min -35
_diffrn_reflns_number 67857
_diffrn_reflns_reduction_process 67857
_diffrn_reflns_theta_full 69.32
_diffrn_reflns_theta_max 69.32
_diffrn_reflns_theta_min 0.67
_exptl_absorpt_coefficient_mu 9.458
_exptl_absorpt_correction_T_max 0.1996
_exptl_absorpt_correction_T_min 0.1589
_exptl_absorpt_correction_type analytical
_exptl_crystal_colour colourless
_exptl_crystal_density_diffrn 3.8733(13)
_exptl_crystal_description isomorphic
_exptl_crystal_F_000 925
_exptl_crystal_size_max 0.14
_exptl_crystal_size_mid 0.13
_exptl_crystal_size_min 0.12
_exptl_crystal_size_rad 0.13
_refine_diff_density_max 5.24
_refine_diff_density_min -5.20
_refine_ls_extinction_coef 0.021(6)
_refine_ls_extinction_method 'B-C type 1 Lorentzian isotropic (Becker & Coppens, 1974)'
_refine_ls_goodness_of_fit_ref 2.89
_refine_ls_number_parameters 94
_refine_ls_number_reflns 3412
_refine_ls_R_factor_all 0.1297
_refine_ls_R_factor_gt 0.0765
_refine_ls_shift/su_max 0.0009
_refine_ls_shift/su_mean 0.00002
_refine_ls_structure_factor_coef F
_refine_ls_weighting_details w=1/(\s^2^(F)+0.0001F^2^)
_refine_ls_weighting_scheme sigma
_refine_ls_wR_factor_gt 0.0826
_refine_ls_wR_factor_ref 0.0852
_reflns_number_gt 3412
_reflns_number_total 6142
_reflns_threshold_expression I>3\s(I)
_cod_data_source_file sn5021.cif
_cod_data_source_block I
_cod_depositor_comments
;
The following automatic conversions were performed:

'_exptl_absorpt_correction_type' value 'Analytical' changed to
'analytical' according to
/home/saulius/struct/CIF-dictionaries/cif_core.dic dictionary named
'cif_core.dic' version 2.4.1 from 2010-06-29.

Automatic conversion script
Id: cif_fix_values 1715 2011-07-08 13:25:40Z adriana 
;
_cod_original_formula_sum 'K5 Mo4 O16 Yb1'
_cod_database_code 2100220

loop_
_atom_site_label
_atom_site_fract_x
_atom_site_fract_y
_atom_site_fract_z
_atom_site_U_iso_or_equiv
_atom_site_adp_type
_atom_site_calc_flag
_atom_site_refinement_flags
_atom_site_occupancy
_atom_site_disorder_assembly
_atom_site_disorder_group
_atom_site_type_symbol
Yb1 0 0 0 0.0144(4) Uani d . 1 . . Yb
K1 0 0 0 0.0144(4) Uani d . 1 . . K
K2a 0.6167(3) 0 0.21389(15) 0.0319(14) Uani d . 1 . . K
K2b 0.5657(10) 0 0.1801(6) 0.0319(14) Uani d . 1 . . K
Mo1a 0.21154(11) 0 0.40572(6) 0.0143(5) Uani d . 1 . . Mo
O1a 0.2335(6) 0.2327(7) 0.3657(3) 0.028(3) Uani d . 1 . . O
O2a 0.0045(8) 0 0.3710(5) 0.031(5) Uani d . 1 . . O
O3a 0.3788(9) 0 0.5258(5) 0.030(5) Uani d . 1 . . O
Mo1b 0.1510(5) 0 0.3784(3) 0.0143(5) Uani d . 1 . . Mo
O1b 0.2413(8) -0.2327(7) 0.3763(4) 0.028(4) Uani d . 1 . . O
O2b 0.1858(11) 0 0.4778(5) 0.031(5) Uani d . 1 . . O
O3b -0.0750(11) 0 0.2803(5) 0.030(5) Uani d . 1 . . O

loop_
_atom_site_aniso_label
_atom_site_aniso_U_11
_atom_site_aniso_U_22
_atom_site_aniso_U_33
_atom_site_aniso_U_12
_atom_site_aniso_U_13
_atom_site_aniso_U_23
_atom_site_aniso_type_symbol
Yb1 0.0165(3) 0.0131(3) 0.0167(3) 0 0.0130(3) 0 Yb
K1 0.0165(3) 0.0131(3) 0.0167(3) 0 0.0130(3) 0 K
K2a 0.0276(10) 0.0377(11) 0.0235(11) 0 0.0164(9) 0 K
K2b 0.0276(10) 0.0377(11) 0.0235(11) 0 0.0164(9) 0 K
Mo1a 0.0161(3) 0.0148(3) 0.0163(3) 0 0.0132(3) 0 Mo
O1a 0.025(2) 0.028(2) 0.025(3) -0.0009(17) 0.016(2) 0.0049(18) O
O2a 0.025(3) 0.040(3) 0.029(4) 0 0.020(3) 0 O
O3a 0.035(4) 0.034(4) 0.027(3) 0 0.024(3) 0 O
Mo1b 0.0157(4) 0.0148(3) 0.0166(3) 0 0.0131(3) 0 Mo
O1b 0.025(3) 0.028(2) 0.0244(18) 0.006(2) 0.016(2) 0.0002(15) O
O2b 0.029(5) 0.040(3) 0.026(2) 0 0.021(3) 0 O
O3b 0.025(5) 0.034(4) 0.034(3) 0 0.023(3) 0 O

loop_
_atom_type_symbol
_atom_type_scat_dispersion_real
_atom_type_scat_dispersion_imag
_atom_type_scat_source
K 0.201 0.249 'International Tables Vol C Tables  4.2.6.8 and 6.1.1.1'
Yb -0.385 5.549 'International Tables Vol C Tables  4.2.6.8 and 6.1.1.1'
Mo -1.683 0.686 'International Tables Vol C Tables  4.2.6.8 and 6.1.1.1'
O 0.011 0.006 'International Tables Vol C Tables  4.2.6.8 and 6.1.1.1'

loop_
_geom_angle_atom_site_label_1
_geom_angle_atom_site_label_2
_geom_angle_atom_site_label_3
_geom_angle_site_symmetry_1
_geom_angle_site_symmetry_3
_geom_angle_publ_flag
O1a Yb1 O1a 13_444 15_555 yes
O1a Yb1 O1a 13_444 14_545 yes
O1a Yb1 O1a 13_444 16_454 yes
O1a Yb1 O2a 13_444 9_554 yes
O1a Yb1 O2a 13_444 11_555 yes
O1a Yb1 O3a 13_444 9_554 yes
O1a Yb1 O3a 13_444 13_444 yes
O1a Yb1 O3a 13_444 13_454 yes
O1a Yb1 O3a 13_444 11_555 yes
O1a Yb1 O3a 13_444 15_545 yes
O1a Yb1 O3a 13_444 15_555 yes
O1a Yb1 O1b 13_444 13_454 yes
O1a Yb1 O1b 13_444 14_555 yes
O1a Yb1 O2b 13_444 9_554 yes
O1a Yb1 O2b 13_444 11_555 yes
O1a Yb1 O1a 15_555 13_444 yes
O1a Yb1 O1a 15_555 14_545 yes
O1a Yb1 O1a 15_555 16_454 yes
O1a Yb1 O2a 15_555 9_554 yes
O1a Yb1 O2a 15_555 11_555 yes
O1a Yb1 O3a 15_555 9_554 yes
O1a Yb1 O3a 15_555 13_444 yes
O1a Yb1 O3a 15_555 13_454 yes
O1a Yb1 O3a 15_555 11_555 yes
O1a Yb1 O3a 15_555 15_545 yes
O1a Yb1 O3a 15_555 15_555 yes
O1a Yb1 O1b 15_555 15_545 yes
O1a Yb1 O1b 15_555 16_444 yes
O1a Yb1 O2b 15_555 9_554 yes
O1a Yb1 O2b 15_555 11_555 yes
O1a Yb1 O1a 14_545 13_444 yes
O1a Yb1 O1a 14_545 15_555 yes
O1a Yb1 O1a 14_545 16_454 yes
O1a Yb1 O2a 14_545 9_554 yes
O1a Yb1 O2a 14_545 11_555 yes
O1a Yb1 O3a 14_545 9_554 yes
O1a Yb1 O3a 14_545 13_444 yes
O1a Yb1 O3a 14_545 13_454 yes
O1a Yb1 O3a 14_545 11_555 yes
O1a Yb1 O3a 14_545 15_545 yes
O1a Yb1 O3a 14_545 15_555 yes
O1a Yb1 O1b 14_545 13_454 yes
O1a Yb1 O1b 14_545 14_555 yes
O1a Yb1 O2b 14_545 9_554 yes
O1a Yb1 O2b 14_545 11_555 yes
O1a Yb1 O1a 16_454 13_444 yes
O1a Yb1 O1a 16_454 15_555 yes
O1a Yb1 O1a 16_454 14_545 yes
O1a Yb1 O2a 16_454 9_554 yes
O1a Yb1 O2a 16_454 11_555 yes
O1a Yb1 O3a 16_454 9_554 yes
O1a Yb1 O3a 16_454 13_444 yes
O1a Yb1 O3a 16_454 13_454 yes
O1a Yb1 O3a 16_454 11_555 yes
O1a Yb1 O3a 16_454 15_545 yes
O1a Yb1 O3a 16_454 15_555 yes
O1a Yb1 O1b 16_454 15_545 yes
O1a Yb1 O1b 16_454 16_444 yes
O1a Yb1 O2b 16_454 9_554 yes
O1a Yb1 O2b 16_454 11_555 yes
O2a Yb1 O2a 9_554 11_555 yes
O2a Yb1 O3a 9_554 9_554 yes
O2a Yb1 O3a 9_554 13_444 yes
O2a Yb1 O3a 9_554 13_454 yes
O2a Yb1 O3a 9_554 11_555 yes
O2a Yb1 O3a 9_554 15_545 yes
O2a Yb1 O3a 9_554 15_555 yes
O2a Yb1 O1b 9_554 13_454 yes
O2a Yb1 O1b 9_554 15_545 yes
O2a Yb1 O1b 9_554 14_555 yes
O2a Yb1 O1b 9_554 16_444 yes
O2a Yb1 O2a 11_555 9_554 yes
O2a Yb1 O3a 11_555 9_554 yes
O2a Yb1 O3a 11_555 13_444 yes
O2a Yb1 O3a 11_555 13_454 yes
O2a Yb1 O3a 11_555 11_555 yes
O2a Yb1 O3a 11_555 15_545 yes
O2a Yb1 O3a 11_555 15_555 yes
O2a Yb1 O1b 11_555 13_454 yes
O2a Yb1 O1b 11_555 15_545 yes
O2a Yb1 O1b 11_555 14_555 yes
O2a Yb1 O1b 11_555 16_444 yes
O1b Yb1 O1b 13_454 14_555 yes
O1b Yb1 O1b 15_545 16_444 yes
O1b Yb1 O1b 14_555 13_454 yes
O1b Yb1 O1b 16_444 15_545 yes
O2b Yb1 O2b 9_554 11_555 yes
O2b Yb1 O2b 11_555 9_554 yes
O1a K1 O1a 13_444 15_555 yes
O1a K1 O1a 13_444 14_545 yes
O1a K1 O1a 13_444 16_454 yes
O1a K1 O2a 13_444 9_554 yes
O1a K1 O2a 13_444 11_555 yes
O1a K1 O3a 13_444 9_554 yes
O1a K1 O3a 13_444 13_444 yes
O1a K1 O3a 13_444 13_454 yes
O1a K1 O3a 13_444 11_555 yes
O1a K1 O3a 13_444 15_545 yes
O1a K1 O3a 13_444 15_555 yes
O1a K1 O1b 13_444 13_454 yes
O1a K1 O1b 13_444 14_555 yes
O1a K1 O1a 15_555 13_444 yes
O1a K1 O1a 15_555 14_545 yes
O1a K1 O1a 15_555 16_454 yes
O1a K1 O2a 15_555 9_554 yes
O1a K1 O2a 15_555 11_555 yes
O1a K1 O3a 15_555 9_554 yes
O1a K1 O3a 15_555 13_444 yes
O1a K1 O3a 15_555 13_454 yes
O1a K1 O3a 15_555 11_555 yes
O1a K1 O3a 15_555 15_545 yes
O1a K1 O3a 15_555 15_555 yes
O1a K1 O1b 15_555 15_545 yes
O1a K1 O1b 15_555 16_444 yes
O1a K1 O1a 14_545 13_444 yes
O1a K1 O1a 14_545 15_555 yes
O1a K1 O1a 14_545 16_454 yes
O1a K1 O2a 14_545 9_554 yes
O1a K1 O2a 14_545 11_555 yes
O1a K1 O3a 14_545 9_554 yes
O1a K1 O3a 14_545 13_444 yes
O1a K1 O3a 14_545 13_454 yes
O1a K1 O3a 14_545 11_555 yes
O1a K1 O3a 14_545 15_545 yes
O1a K1 O3a 14_545 15_555 yes
O1a K1 O1b 14_545 13_454 yes
O1a K1 O1b 14_545 14_555 yes
O1a K1 O1a 16_454 13_444 yes
O1a K1 O1a 16_454 15_555 yes
O1a K1 O1a 16_454 14_545 yes
O1a K1 O2a 16_454 9_554 yes
O1a K1 O2a 16_454 11_555 yes
O1a K1 O3a 16_454 9_554 yes
O1a K1 O3a 16_454 13_444 yes
O1a K1 O3a 16_454 13_454 yes
O1a K1 O3a 16_454 11_555 yes
O1a K1 O3a 16_454 15_545 yes
O1a K1 O3a 16_454 15_555 yes
O1a K1 O1b 16_454 15_545 yes
O1a K1 O1b 16_454 16_444 yes
O2a K1 O2a 9_554 11_555 yes
O2a K1 O3a 9_554 9_554 yes
O2a K1 O3a 9_554 13_444 yes
O2a K1 O3a 9_554 13_454 yes
O2a K1 O3a 9_554 11_555 yes
O2a K1 O3a 9_554 15_545 yes
O2a K1 O3a 9_554 15_555 yes
O2a K1 O1b 9_554 13_454 yes
O2a K1 O1b 9_554 15_545 yes
O2a K1 O1b 9_554 14_555 yes
O2a K1 O1b 9_554 16_444 yes
O2a K1 O2a 11_555 9_554 yes
O2a K1 O3a 11_555 9_554 yes
O2a K1 O3a 11_555 13_444 yes
O2a K1 O3a 11_555 13_454 yes
O2a K1 O3a 11_555 11_555 yes
O2a K1 O3a 11_555 15_545 yes
O2a K1 O3a 11_555 15_555 yes
O2a K1 O1b 11_555 13_454 yes
O2a K1 O1b 11_555 15_545 yes
O2a K1 O1b 11_555 14_555 yes
O2a K1 O1b 11_555 16_444 yes
O1b K1 O1b 13_454 14_555 yes
O1b K1 O1b 15_545 16_444 yes
O1b K1 O1b 14_555 13_454 yes
O1b K1 O1b 16_444 15_545 yes
O1a K2a O1a 5_545 11_655 yes
O1a K2a O1a 5_545 15_555 yes
O1a K2a O1a 5_545 10_655 yes
O1a K2a O1a 5_545 14_545 yes
O1a K2a O1a 5_545 8_555 yes
O1a K2a O2a 5_545 1_655 yes
O1a K2a O2a 5_545 15_545 yes
O1a K2a O2a 5_545 15_555 yes
O1a K2a O3a 5_545 9_554 yes
O1a K2a O1b 5_545 5_555 yes
O1a K2a O1b 5_545 15_545 yes
O1a K2a O1b 5_545 14_555 yes
O1a K2a O3b 5_545 1_655 yes
O1a K2a O3b 5_545 15_545 yes
O1a K2a O3b 5_545 15_555 yes
O1a K2a O1a 8_555 5_545 yes
O1a K2a O1a 8_555 11_655 yes
O1a K2a O1a 8_555 15_555 yes
O1a K2a O1a 8_555 10_655 yes
O1a K2a O1a 8_555 14_545 yes
O1a K2a O2a 8_555 1_655 yes
O1a K2a O2a 8_555 15_545 yes
O1a K2a O2a 8_555 15_555 yes
O1a K2a O3a 8_555 9_554 yes
O1a K2a O1b 8_555 15_545 yes
O1a K2a O1b 8_555 14_555 yes
O1a K2a O1b 8_555 8_545 yes
O1a K2a O3b 8_555 1_655 yes
O1a K2a O3b 8_555 15_545 yes
O1a K2a O3b 8_555 15_555 yes
O2a K2a O2a 1_655 15_545 yes
O2a K2a O2a 1_655 15_555 yes
O2a K2a O3a 1_655 9_554 yes
O2a K2a O1b 1_655 5_555 yes
O2a K2a O1b 1_655 15_545 yes
O2a K2a O1b 1_655 14_555 yes
O2a K2a O1b 1_655 8_545 yes
O2a K2a O3b 1_655 15_545 yes
O2a K2a O3b 1_655 15_555 yes
O3a K2a O1b 9_554 5_555 yes
O3a K2a O1b 9_554 15_545 yes
O3a K2a O1b 9_554 14_555 yes
O3a K2a O1b 9_554 8_545 yes
O3a K2a O3b 9_554 1_655 yes
O3a K2a O3b 9_554 15_545 yes
O3a K2a O3b 9_554 15_555 yes
O1b K2a O1b 5_555 15_545 yes
O1b K2a O3b 5_555 15_545 yes
O1b K2a O1b 15_545 5_555 yes
O1b K2a O3b 15_545 15_545 yes
O1b K2a O1b 14_555 8_545 yes
O1b K2a O3b 14_555 15_555 yes
O1b K2a O1b 8_545 14_555 yes
O1b K2a O3b 8_545 15_555 yes
O2a K2b O2a 1_655 15_545 yes
O2a K2b O2a 1_655 15_555 yes
O2a K2b O1b 1_655 11_655 yes
O2a K2b O1b 1_655 10_655 yes
O2a K2b O2b 1_655 9_554 yes
O1b K2b O1b 11_655 10_655 yes
O1b K2b O2b 11_655 9_554 yes
O1b K2b O1b 10_655 11_655 yes
O1b K2b O2b 10_655 9_554 yes
O1a Mo1a O1a . 4_555 yes
O1a Mo1a O2a . . yes
O1a Mo1a O3a . . yes
O1a Mo1a O3a . 3_656 yes
O1a Mo1a O3a . 7_546 yes
O1a Mo1a O3a . 7_556 yes
O1a Mo1a O3b . 11_555 yes
O1a Mo1a O1a 4_555 . yes
O1a Mo1a O2a 4_555 . yes
O1a Mo1a O3a 4_555 . yes
O1a Mo1a O3a 4_555 3_656 yes
O1a Mo1a O3a 4_555 7_546 yes
O1a Mo1a O3a 4_555 7_556 yes
O1a Mo1a O3b 4_555 11_555 yes
O2a Mo1a O3a . . yes
O2a Mo1a O3a . 3_656 yes
O2a Mo1a O3a . 7_546 yes
O2a Mo1a O3a . 7_556 yes
O2a Mo1a O3b . 11_555 yes
O3a Mo1a O3a . 3_656 yes
O3a Mo1a O3a . 7_546 yes
O3a Mo1a O3a . 7_556 yes
O3a Mo1a O3b . 11_555 yes
O1b Mo1b O1b . 4_555 yes
O1b Mo1b O2b . . yes
O1b Mo1b O3b . . yes
O1b Mo1b O1b 4_555 . yes
O1b Mo1b O2b 4_555 . yes
O1b Mo1b O3b 4_555 . yes
O2b Mo1b O3b . . yes

loop_
_geom_bond_atom_site_label_1
_geom_bond_atom_site_label_2
_geom_bond_site_symmetry_1
_geom_bond_site_symmetry_2
_geom_bond_publ_flag
Yb1 O1a . 13_444 yes
Yb1 O1a . 15_555 yes
Yb1 O1a . 14_545 yes
Yb1 O1a . 16_454 yes
Yb1 O2a . 9_554 yes
Yb1 O2a . 11_555 yes
Yb1 O1b . 13_454 yes
Yb1 O1b . 15_545 yes
Yb1 O1b . 14_555 yes
Yb1 O1b . 16_444 yes
Yb1 O2b . 9_554 yes
Yb1 O2b . 11_555 yes
K1 O1a . 13_444 yes
K1 O1a . 15_555 yes
K1 O1a . 14_545 yes
K1 O1a . 16_454 yes
K1 O2a . 9_554 yes
K1 O2a . 11_555 yes
K1 O1b . 13_454 yes
K1 O1b . 15_545 yes
K1 O1b . 14_555 yes
K1 O1b . 16_444 yes
K2a O1a . 5_545 yes
K2a O1a . 8_555 yes
K2a O2a . 1_655 yes
K2a O3a . 9_554 yes
K2a O1b . 5_555 yes
K2a O1b . 15_545 yes
K2a O1b . 14_555 yes
K2a O1b . 8_545 yes
K2a O3b . 1_655 yes
K2a O3b . 15_545 yes
K2a O3b . 15_555 yes
K2b O2a . 1_655 yes
K2b O1b . 11_655 yes
K2b O1b . 10_655 yes
Mo1a O1a . . yes
Mo1a O1a . 4_555 yes
Mo1a O2a . . yes
Mo1a O3a . . yes
Mo1b O1b . . yes
Mo1b O1b . 4_555 yes
Mo1b O2b . . yes
Mo1b O3b . . yes
